data_7216885
loop_
_publ_author_name
'Humayun Kabir, S. M.'
'Hasegawa, Masashi'
'Kuwatani, Yoshiyuki'
'Yoshida, Masato'
'Matsuyama, Haruo'
'Iyoda, Masahiko'

_publ_section_title
;
 Synthesis of biphenylenes and tetraphenylenes using copper-catalyzed
 coupling of arylzinc intermediates
;
_journal_issue 2
_journal_name_full 'Journal of the Chemical Society, Perkin Transactions 1'
_journal_page_first 159
_journal_paper_doi 10.1039/b006375o
_journal_year 2001
_chemical_formula_moiety 'C24 H12 Br4 '
_chemical_formula_sum 'C24 H12 Br4'
_chemical_formula_weight 619.97
_chemical_melting_point 'mp 306.5-308 C sublimed'
_space_group_IT_number 14
_symmetry_cell_setting monoclinic
_symmetry_Int_Tables_number 14
_symmetry_space_group_name_Hall '-P 2ybc'
_symmetry_space_group_name_H-M 'P 1 21/c 1'
_cell_angle_alpha 90
_cell_angle_beta 104.75(2)
_cell_angle_gamma 90
_cell_formula_units_Z 4
_cell_length_a 9.148(4)
_cell_length_b 14.796(4)
_cell_length_c 16.223(4)
_cell_measurement_reflns_used 25
_cell_measurement_temperature 296.2
_cell_measurement_theta_max 14.8
_cell_measurement_theta_min 14.2
_cell_volume 2123.5(12)
_computing_cell_refinement 'MSC/AFC Diffractometer Control'
_computing_data_collection 'MSC/AFC Diffractometer Control'
_computing_data_reduction 'teXsan Ver. 1.10'
_computing_publication_material 'teXsan Ver. 1.10'
_computing_structure_refinement 'teXsan Ver. 1.10'
_computing_structure_solution SIR92
_diffrn_measurement_device_type 'Rigaku AFC7R'
_diffrn_measurement_method \w-2\q
_diffrn_radiation_type 'Mo K\a'
_diffrn_radiation_wavelength 0.7107
_diffrn_reflns_av_R_equivalents 0.021
_diffrn_reflns_limit_h_max 0
_diffrn_reflns_limit_h_min 0
_diffrn_reflns_limit_k_max 0
_diffrn_reflns_limit_k_min 0
_diffrn_reflns_limit_l_max 0
_diffrn_reflns_limit_l_min 0
_diffrn_reflns_number 5180
_diffrn_standards_decay_% 0.36
_diffrn_standards_interval_count 150
_diffrn_standards_number 3
_exptl_absorpt_coefficient_mu 7.611
_exptl_absorpt_correction_type none
_exptl_crystal_colour colorless
_exptl_crystal_density_diffrn 1.939
_exptl_crystal_density_method 'not measured'
_exptl_crystal_description prismatic
_exptl_crystal_size_max 0.250
_exptl_crystal_size_mid 0.200
_exptl_crystal_size_min 0.160
_exptl_crystal_size_rad '0.20 x 0.16 x 0.25 mm'
_refine_diff_density_max 0.35
_refine_diff_density_min -0.33
_refine_ls_extinction_coef 0.0062(3)
_refine_ls_extinction_method 'Zachariasen(1967) type 2 Gaussian isotropic'
_refine_ls_goodness_of_fit_ref 1.238
_refine_ls_hydrogen_treatment noref
_refine_ls_number_parameters 254
_refine_ls_number_reflns 1689
_refine_ls_R_factor_gt 0.0375
_refine_ls_shift/su_max 0.0000
_refine_ls_structure_factor_coef F
_refine_ls_weighting_details 'w = 1/[\s^2^(Fo) + 0.00006|Fo|^2^]'
_refine_ls_weighting_scheme calc
_refine_ls_wR_factor_ref 0.0358
_reflns_number_gt 1689
_reflns_number_total 0
_reflns_threshold_expression F^2^>2.0\s(F^2^)
_cod_data_source_file b006375o.txt
_cod_data_source_block tetrabromo-tetraphenylene
_cod_original_cell_volume 2123(1)
_cod_original_formula_sum 'C24 H12 Br4 '
_cod_database_code 7216885

loop_
_symmetry_equiv_pos_as_xyz
x,y,z
-x,1/2+y,1/2-z
-x,-y,-z
x,1/2-y,1/2+z

loop_
_atom_site_label
_atom_site_type_symbol
_atom_site_fract_x
_atom_site_fract_y
_atom_site_fract_z
_atom_site_U_iso_or_equiv
_atom_site_adp_type
_atom_site_occupancy
_atom_site_calc_flag
Br(1) Br 0.1742(1) 0.12597(7) 0.20271(6) 0.0611(3) Uani 1.00 d
Br(2) Br 0.8677(1) 0.42320(7) 0.49395(7) 0.0744(4) Uani 1.00 d
Br(3) Br 0.8901(1) 0.18407(7) 0.57854(8) 0.0832(4) Uani 1.00 d
Br(4) Br 0.0537(1) 0.33452(7) 0.30939(7) 0.0678(4) Uani 1.00 d
C(1) C 0.3366(8) 0.2047(5) 0.3610(5) 0.031(2) Uani 1.00 d
C(2) C 0.2638(9) 0.1294(6) 0.3224(5) 0.040(3) Uani 1.00 d
C(3) C 0.2443(9) 0.0518(5) 0.3668(6) 0.044(3) Uani 1.00 d
C(4) C 0.2988(10) 0.0512(6) 0.4534(6) 0.054(3) Uani 1.00 d
C(5) C 0.3757(10) 0.1245(6) 0.4948(5) 0.049(3) Uani 1.00 d
C(6) C 0.3958(9) 0.2019(6) 0.4500(5) 0.038(3) Uani 1.00 d
C(7) C 0.4784(9) 0.2817(5) 0.4943(5) 0.038(3) Uani 1.00 d
C(8) C 0.417(1) 0.3325(7) 0.5494(6) 0.055(3) Uani 1.00 d
C(9) C 0.489(1) 0.4082(7) 0.5887(6) 0.060(4) Uani 1.00 d
C(10) C 0.626(1) 0.4334(6) 0.5729(6) 0.057(3) Uani 1.00 d
C(11) C 0.6870(10) 0.3829(6) 0.5197(5) 0.044(3) Uani 1.00 d
C(12) C 0.6173(9) 0.3050(6) 0.4802(5) 0.038(3) Uani 1.00 d
C(13) C 0.6878(9) 0.2475(5) 0.4250(6) 0.041(3) Uani 1.00 d
C(14) C 0.811(1) 0.1936(6) 0.4582(6) 0.054(3) Uani 1.00 d
C(15) C 0.884(1) 0.1444(7) 0.4077(8) 0.066(4) Uani 1.00 d
C(16) C 0.831(1) 0.1515(7) 0.3201(8) 0.075(4) Uani 1.00 d
C(17) C 0.706(1) 0.2035(7) 0.2832(6) 0.056(3) Uani 1.00 d
C(18) C 0.6336(10) 0.2500(6) 0.3359(6) 0.042(3) Uani 1.00 d
C(19) C 0.5011(9) 0.3080(6) 0.2973(5) 0.039(3) Uani 1.00 d
C(20) C 0.514(1) 0.3832(6) 0.2490(6) 0.050(3) Uani 1.00 d
C(21) C 0.394(1) 0.4403(6) 0.2161(6) 0.056(3) Uani 1.00 d
C(22) C 0.257(1) 0.4226(6) 0.2330(6) 0.053(3) Uani 1.00 d
C(23) C 0.2399(10) 0.3479(6) 0.2801(5) 0.045(3) Uani 1.00 d
C(24) C 0.3591(10) 0.2874(5) 0.3128(5) 0.038(3) Uani 1.00 d
H(1) H 0.1943 0.0003 0.3376 0.0533 Uiso 1.00 calc
H(2) H 0.2834 -0.0002 0.4852 0.0646 Uiso 1.00 calc
H(3) H 0.4157 0.1225 0.5549 0.0591 Uiso 1.00 calc
H(4) H 0.3241 0.3146 0.5600 0.0657 Uiso 1.00 calc
H(5) H 0.4466 0.4428 0.6260 0.0724 Uiso 1.00 calc
H(6) H 0.6768 0.4859 0.5993 0.0682 Uiso 1.00 calc
H(7) H 0.9680 0.1070 0.4326 0.0797 Uiso 1.00 calc
H(8) H 0.8816 0.1199 0.2845 0.0896 Uiso 1.00 calc
H(9) H 0.6697 0.2073 0.2230 0.0677 Uiso 1.00 calc
H(10) H 0.6095 0.3960 0.2381 0.0599 Uiso 1.00 calc
H(11) H 0.4062 0.4909 0.1823 0.0674 Uiso 1.00 calc
H(12) H 0.1737 0.4621 0.2121 0.0636 Uiso 1.00 calc

loop_
_atom_site_aniso_label
_atom_site_aniso_U_11
_atom_site_aniso_U_22
_atom_site_aniso_U_33
_atom_site_aniso_U_12
_atom_site_aniso_U_13
_atom_site_aniso_U_23
Br(1) 0.0728(8) 0.0651(7) 0.0435(6) -0.0172(6) 0.0113(5) -0.0155(5)
Br(2) 0.0688(8) 0.0621(8) 0.0893(9) -0.0341(6) 0.0146(7) -0.0042(6)
Br(3) 0.0728(8) 0.0638(8) 0.0898(9) -0.0075(6) -0.0221(7) 0.0187(7)
Br(4) 0.0524(7) 0.0654(8) 0.0861(8) 0.0044(6) 0.0188(6) 0.0055(6)
C(1) 0.022(5) 0.035(5) 0.035(5) -0.005(4) 0.002(4) -0.001(4)
C(2) 0.034(5) 0.046(6) 0.039(5) -0.004(4) 0.008(4) 0.002(5)
C(3) 0.039(6) 0.038(6) 0.052(6) -0.010(4) 0.005(5) -0.008(5)
C(4) 0.045(6) 0.036(6) 0.077(8) -0.005(5) 0.009(6) 0.017(5)
C(5) 0.049(6) 0.057(7) 0.036(5) -0.011(5) 0.001(4) 0.018(5)
C(6) 0.033(5) 0.045(6) 0.035(5) -0.008(4) 0.009(4) 0.000(5)
C(7) 0.039(6) 0.042(6) 0.030(5) -0.004(4) 0.003(4) 0.005(4)
C(8) 0.070(7) 0.061(7) 0.035(6) -0.001(6) 0.017(5) 0.004(5)
C(9) 0.082(9) 0.058(7) 0.045(6) -0.010(6) 0.023(6) -0.009(5)
C(10) 0.084(8) 0.044(6) 0.033(6) 0.001(6) -0.004(6) -0.009(5)
C(11) 0.051(6) 0.043(6) 0.033(5) -0.014(5) 0.003(5) 0.013(5)
C(12) 0.048(6) 0.037(5) 0.028(5) -0.007(5) 0.008(4) 0.000(4)
C(13) 0.033(6) 0.033(5) 0.057(7) -0.017(4) 0.009(5) 0.000(5)
C(14) 0.043(6) 0.042(6) 0.067(7) -0.010(5) -0.002(5) 0.005(5)
C(15) 0.043(7) 0.047(7) 0.11(1) -0.012(5) 0.029(7) -0.008(7)
C(16) 0.078(9) 0.047(7) 0.12(1) -0.020(6) 0.059(8) -0.028(7)
C(17) 0.047(7) 0.057(7) 0.076(8) -0.016(5) 0.036(6) -0.017(6)
C(18) 0.037(6) 0.044(6) 0.048(6) -0.018(5) 0.015(5) -0.005(5)
C(19) 0.048(6) 0.047(6) 0.027(5) -0.020(5) 0.018(5) -0.019(5)
C(20) 0.066(7) 0.054(6) 0.032(5) -0.024(6) 0.018(5) -0.009(5)
C(21) 0.087(9) 0.042(6) 0.041(6) -0.004(6) 0.018(6) 0.003(5)
C(22) 0.058(7) 0.052(6) 0.039(6) -0.001(5) -0.007(5) -0.004(5)
C(23) 0.054(6) 0.044(6) 0.033(5) -0.006(5) 0.004(5) 0.001(5)
C(24) 0.047(6) 0.032(5) 0.033(5) -0.007(4) 0.004(4) -0.010(4)

loop_
_atom_type_symbol
_atom_type_description
_atom_type_scat_dispersion_real
_atom_type_scat_dispersion_imag
_atom_type_scat_source
C C 0.003 0.002
;International Tables for Crystallography
(1992, Vol. C, Tables 4.2.6.8 and 6.1.1.1)
;
H H 0.000 0.000
;International Tables for Crystallography
(1992, Vol. C, Table 6.1.1.2)
;
Br Br -0.290 2.459
;International Tables for Crystallography
(1992, Vol. C, Tables 4.2.6.8 and 6.1.1.1)
;

loop_
_geom_angle_atom_site_label_1
_geom_angle_atom_site_label_2
_geom_angle_atom_site_label_3
_geom_angle
_geom_angle_site_symmetry_2
_geom_angle_site_symmetry_3
_geom_angle_publ_flag
C(2) C(1) C(6) 117.5(7) 1_555 1_555 yes
C(2) C(1) C(24) 123.0(7) 1_555 1_555 yes
C(6) C(1) C(24) 119.5(7) 1_555 1_555 yes
Br(1) C(2) C(1) 121.5(6) 1_555 1_555 yes
Br(1) C(2) C(3) 115.3(6) 1_555 1_555 yes
C(1) C(2) C(3) 123.2(8) 1_555 1_555 yes
C(2) C(3) C(4) 118.4(8) 1_555 1_555 yes
C(3) C(4) C(5) 120.4(8) 1_555 1_555 yes
C(4) C(5) C(6) 120.9(8) 1_555 1_555 yes
C(1) C(6) C(5) 119.5(8) 1_555 1_555 yes
C(1) C(6) C(7) 119.2(7) 1_555 1_555 yes
C(5) C(6) C(7) 121.4(8) 1_555 1_555 yes
C(6) C(7) C(8) 120.2(8) 1_555 1_555 yes
C(6) C(7) C(12) 119.4(8) 1_555 1_555 yes
C(8) C(7) C(12) 120.4(8) 1_555 1_555 yes
C(7) C(8) C(9) 121.1(9) 1_555 1_555 yes
C(8) C(9) C(10) 118.9(9) 1_555 1_555 yes
C(9) C(10) C(11) 120.1(9) 1_555 1_555 yes
Br(2) C(11) C(10) 119.2(7) 1_555 1_555 yes
Br(2) C(11) C(12) 118.7(7) 1_555 1_555 yes
C(10) C(11) C(12) 122.1(9) 1_555 1_555 yes
C(7) C(12) C(11) 117.4(8) 1_555 1_555 yes
C(7) C(12) C(13) 120.6(8) 1_555 1_555 yes
C(11) C(12) C(13) 122.0(8) 1_555 1_555 yes
C(12) C(13) C(14) 122.0(9) 1_555 1_555 yes
C(12) C(13) C(18) 120.6(8) 1_555 1_555 yes
C(14) C(13) C(18) 117.3(9) 1_555 1_555 yes
Br(3) C(14) C(13) 120.3(8) 1_555 1_555 yes
Br(3) C(14) C(15) 116.7(8) 1_555 1_555 yes
C(13) C(14) C(15) 122.9(9) 1_555 1_555 yes
C(14) C(15) C(16) 118.1(10) 1_555 1_555 yes
C(15) C(16) C(17) 121.4(10) 1_555 1_555 yes
C(16) C(17) C(18) 118.7(10) 1_555 1_555 yes
C(13) C(18) C(17) 121.5(9) 1_555 1_555 yes
C(13) C(18) C(19) 119.0(8) 1_555 1_555 yes
C(17) C(18) C(19) 119.5(8) 1_555 1_555 yes
C(18) C(19) C(20) 121.5(8) 1_555 1_555 yes
C(18) C(19) C(24) 119.2(8) 1_555 1_555 yes
C(20) C(19) C(24) 119.3(8) 1_555 1_555 yes
C(19) C(20) C(21) 122.3(9) 1_555 1_555 yes
C(20) C(21) C(22) 118.9(9) 1_555 1_555 yes
C(21) C(22) C(23) 120.0(9) 1_555 1_555 yes
Br(4) C(23) C(22) 117.3(7) 1_555 1_555 yes
Br(4) C(23) C(24) 119.9(7) 1_555 1_555 yes
C(22) C(23) C(24) 122.5(9) 1_555 1_555 yes
C(1) C(24) C(19) 121.5(8) 1_555 1_555 yes
C(1) C(24) C(23) 121.5(8) 1_555 1_555 yes
C(19) C(24) C(23) 117.0(8) 1_555 1_555 yes

loop_
_geom_bond_atom_site_label_1
_geom_bond_atom_site_label_2
_geom_bond_distance
_geom_bond_publ_flag
Br(1) C(2) 1.906(8) yes
Br(2) C(11) 1.901(8) yes
Br(3) C(14) 1.908(9) yes
Br(4) C(23) 1.892(9) yes
C(1) C(2) 1.37(1) yes
C(1) C(6) 1.409(10) yes
C(1) C(24) 1.49(1) yes
C(2) C(3) 1.39(1) yes
C(3) C(4) 1.37(1) yes
C(4) C(5) 1.37(1) yes
C(5) C(6) 1.39(1) yes
C(6) C(7) 1.49(1) yes
C(7) C(8) 1.39(1) yes
C(7) C(12) 1.39(1) yes
C(8) C(9) 1.37(1) yes
C(9) C(10) 1.39(1) yes
C(10) C(11) 1.37(1) yes
C(11) C(12) 1.39(1) yes
C(12) C(13) 1.50(1) yes
C(13) C(14) 1.37(1) yes
C(13) C(18) 1.40(1) yes
C(14) C(15) 1.39(1) yes
C(15) C(16) 1.38(1) yes
C(16) C(17) 1.38(1) yes
C(17) C(18) 1.39(1) yes
C(18) C(19) 1.49(1) yes
C(19) C(20) 1.38(1) yes
C(19) C(24) 1.42(1) yes
C(20) C(21) 1.38(1) yes
C(21) C(22) 1.38(1) yes
C(22) C(23) 1.37(1) yes
C(23) C(24) 1.41(1) yes

loop_
_geom_contact_atom_site_label_1
_geom_contact_atom_site_label_2
_geom_contact_distance
_geom_contact_site_symmetry_2
Br(2) Br(2) 3.289(2) 3_766
Br(4) C(16) 3.420(10) 1_455
C(9) C(10) 3.47(1) 3_666
C(10) C(10) 3.47(2) 3_666
C(16) C(22) 3.53(1) 2_645

loop_
_geom_torsion_atom_site_label_1
_geom_torsion_atom_site_label_2
_geom_torsion_atom_site_label_3
_geom_torsion_atom_site_label_4
_geom_torsion
_geom_torsion_site_symmetry_1
_geom_torsion_site_symmetry_2
_geom_torsion_site_symmetry_3
_geom_torsion_site_symmetry_4
_geom_torsion_publ_flag
Br(1) C(2) C(1) C(6) 178.3(6) 1_555 1_555 1_555 1_555 yes
Br(1) C(2) C(1) C(24) -3(1) 1_555 1_555 1_555 1_555 yes
Br(1) C(2) C(3) C(4) -176.7(7) 1_555 1_555 1_555 1_555 yes
Br(2) C(11) C(10) C(9) 176.2(7) 1_555 1_555 1_555 1_555 yes
Br(2) C(11) C(12) C(7) -174.3(6) 1_555 1_555 1_555 1_555 yes
Br(2) C(11) C(12) C(13) 5(1) 1_555 1_555 1_555 1_555 yes
Br(3) C(14) C(13) C(12) 4(1) 1_555 1_555 1_555 1_555 yes
Br(3) C(14) C(13) C(18) -178.8(6) 1_555 1_555 1_555 1_555 yes
Br(3) C(14) C(15) C(16) -178.7(7) 1_555 1_555 1_555 1_555 yes
Br(4) C(23) C(22) C(21) 174.3(7) 1_555 1_555 1_555 1_555 yes
Br(4) C(23) C(24) C(1) 8(1) 1_555 1_555 1_555 1_555 yes
Br(4) C(23) C(24) C(19) -172.2(5) 1_555 1_555 1_555 1_555 yes
C(1) C(2) C(3) C(4) 0(1) 1_555 1_555 1_555 1_555 yes
C(1) C(6) C(5) C(4) 0(1) 1_555 1_555 1_555 1_555 yes
C(1) C(6) C(7) C(8) 112.3(9) 1_555 1_555 1_555 1_555 yes
C(1) C(6) C(7) C(12) -67(1) 1_555 1_555 1_555 1_555 yes
C(1) C(24) C(19) C(18) -5(1) 1_555 1_555 1_555 1_555 yes
C(1) C(24) C(19) C(20) 177.0(7) 1_555 1_555 1_555 1_555 yes
C(1) C(24) C(23) C(22) -177.6(7) 1_555 1_555 1_555 1_555 yes
C(2) C(1) C(6) C(5) -1(1) 1_555 1_555 1_555 1_555 yes
C(2) C(1) C(6) C(7) 178.9(7) 1_555 1_555 1_555 1_555 yes
C(2) C(1) C(24) C(19) -103.8(9) 1_555 1_555 1_555 1_555 yes
C(2) C(1) C(24) C(23) 75(1) 1_555 1_555 1_555 1_555 yes
C(2) C(3) C(4) C(5) -2(1) 1_555 1_555 1_555 1_555 yes
C(3) C(2) C(1) C(6) 0(1) 1_555 1_555 1_555 1_555 yes
C(3) C(2) C(1) C(24) 179.2(8) 1_555 1_555 1_555 1_555 yes
C(3) C(4) C(5) C(6) 1(1) 1_555 1_555 1_555 1_555 yes
C(4) C(5) C(6) C(7) 179.8(8) 1_555 1_555 1_555 1_555 yes
C(5) C(6) C(1) C(24) -179.6(8) 1_555 1_555 1_555 1_555 yes
C(5) C(6) C(7) C(8) -67(1) 1_555 1_555 1_555 1_555 yes
C(5) C(6) C(7) C(12) 112.2(10) 1_555 1_555 1_555 1_555 yes
C(6) C(1) C(24) C(19) 74.5(10) 1_555 1_555 1_555 1_555 yes
C(6) C(1) C(24) C(23) -106.3(9) 1_555 1_555 1_555 1_555 yes
C(6) C(7) C(8) C(9) -177.9(8) 1_555 1_555 1_555 1_555 yes
C(6) C(7) C(12) C(11) 176.8(7) 1_555 1_555 1_555 1_555 yes
C(6) C(7) C(12) C(13) -3(1) 1_555 1_555 1_555 1_555 yes
C(7) C(6) C(1) C(24) 0(1) 1_555 1_555 1_555 1_555 yes
C(7) C(8) C(9) C(10) 0(1) 1_555 1_555 1_555 1_555 yes
C(7) C(12) C(11) C(10) 2(1) 1_555 1_555 1_555 1_555 yes
C(7) C(12) C(13) C(14) -107.1(10) 1_555 1_555 1_555 1_555 yes
C(7) C(12) C(13) C(18) 75(1) 1_555 1_555 1_555 1_555 yes
C(8) C(7) C(12) C(11) -3(1) 1_555 1_555 1_555 1_555 yes
C(8) C(7) C(12) C(13) 176.4(8) 1_555 1_555 1_555 1_555 yes
C(8) C(9) C(10) C(11) 0(1) 1_555 1_555 1_555 1_555 yes
C(9) C(8) C(7) C(12) 2(1) 1_555 1_555 1_555 1_555 yes
C(9) C(10) C(11) C(12) 0(1) 1_555 1_555 1_555 1_555 yes
C(10) C(11) C(12) C(13) -177.2(8) 1_555 1_555 1_555 1_555 yes
C(11) C(12) C(13) C(14) 72(1) 1_555 1_555 1_555 1_555 yes
C(11) C(12) C(13) C(18) -104.4(9) 1_555 1_555 1_555 1_555 yes
C(12) C(13) C(14) C(15) -175.6(8) 1_555 1_555 1_555 1_555 yes
C(12) C(13) C(18) C(17) 174.1(8) 1_555 1_555 1_555 1_555 yes
C(12) C(13) C(18) C(19) -2(1) 1_555 1_555 1_555 1_555 yes
C(13) C(14) C(15) C(16) 0(1) 1_555 1_555 1_555 1_555 yes
C(13) C(18) C(17) C(16) 2(1) 1_555 1_555 1_555 1_555 yes
C(13) C(18) C(19) C(20) 113.1(9) 1_555 1_555 1_555 1_555 yes
C(13) C(18) C(19) C(24) -64(1) 1_555 1_555 1_555 1_555 yes
C(14) C(13) C(18) C(17) -3(1) 1_555 1_555 1_555 1_555 yes
C(14) C(13) C(18) C(19) -179.6(7) 1_555 1_555 1_555 1_555 yes
C(14) C(15) C(16) C(17) -2(1) 1_555 1_555 1_555 1_555 yes
C(15) C(14) C(13) C(18) 1(1) 1_555 1_555 1_555 1_555 yes
C(15) C(16) C(17) C(18) 0(1) 1_555 1_555 1_555 1_555 yes
C(16) C(17) C(18) C(19) 178.5(8) 1_555 1_555 1_555 1_555 yes
C(17) C(18) C(19) C(20) -63(1) 1_555 1_555 1_555 1_555 yes
C(17) C(18) C(19) C(24) 118.6(9) 1_555 1_555 1_555 1_555 yes
C(18) C(19) C(20) C(21) -176.9(8) 1_555 1_555 1_555 1_555 yes
C(18) C(19) C(24) C(23) 175.6(7) 1_555 1_555 1_555 1_555 yes
C(19) C(20) C(21) C(22) 1(1) 1_555 1_555 1_555 1_555 yes
C(19) C(24) C(23) C(22) 1(1) 1_555 1_555 1_555 1_555 yes
C(20) C(19) C(24) C(23) -2(1) 1_555 1_555 1_555 1_555 yes
C(20) C(21) C(22) C(23) -1(1) 1_555 1_555 1_555 1_555 yes
C(21) C(20) C(19) C(24) 0(1) 1_555 1_555 1_555 1_555 yes
C(21) C(22) C(23) C(24) 0(1) 1_555 1_555 1_555 1_555 yes
